data_7011176
loop_
_publ_author_name
'Paul Roussel'
'Rita Boaretto'
'Andrew J. Kingsley'
'Nathaniel W. Alcock'
'Peter Scott'

_publ_section_title
;
 Reactivity of a triamidoamine complex of trivalent uranium
;
_journal_issue 7
_journal_name_full 'J. Chem. Soc., Dalton Trans.'
_journal_page_first 1423
_journal_page_last 1428
_journal_paper_doi 10.1039/b108584k
_journal_year 2002
_chemical_formula_sum 'C28 H69 N4 O P Si3 U'
_chemical_formula_weight 831.14
_chemical_name_systematic
; 
? 
;
_space_group_IT_number 2
_symmetry_cell_setting triclinic
_symmetry_space_group_name_Hall '-P 1'
_symmetry_space_group_name_H-M 'P -1'
_atom_sites_solution_hydrogens geom
_atom_sites_solution_primary direct
_atom_sites_solution_secondary difmap
_audit_creation_method SHELXL-97
_cell_angle_alpha 89.4280(10)
_cell_angle_beta 87.7850(10)
_cell_angle_gamma 84.1600(10)
_cell_formula_units_Z 2
_cell_length_a 11.5920(3)
_cell_length_b 12.4323(2)
_cell_length_c 13.6752(3)
_cell_measurement_reflns_used 8192
_cell_measurement_temperature 180(2)
_cell_measurement_theta_max 54
_cell_measurement_theta_min 2
_cell_volume 1959.07(7)
_computing_cell_refinement 'Siemens XSCANS'
_computing_data_collection 'Siemens XSCANS'
_computing_data_reduction 'Siemens SHELXTL'
_computing_molecular_graphics 'Siemens SHELXTL'
_computing_publication_material 'Siemens SHELXTL'
_computing_structure_refinement 'SHELXL-97 (Sheldrick, 1997)'
_computing_structure_solution 'SHELXS-97 (Sheldrick, 1990)'
_diffrn_ambient_temperature 180(2)
_diffrn_measured_fraction_theta_full 0.963
_diffrn_measured_fraction_theta_max 0.963
_diffrn_measurement_method '\w scans'
_diffrn_radiation_monochromator graphite
_diffrn_radiation_source 'fine-focus sealed tube'
_diffrn_radiation_type MoK\a
_diffrn_radiation_wavelength 0.71073
_diffrn_reflns_av_R_equivalents 0.0413
_diffrn_reflns_av_sigmaI/netI 0.1099
_diffrn_reflns_limit_h_max 14
_diffrn_reflns_limit_h_min -11
_diffrn_reflns_limit_k_max 15
_diffrn_reflns_limit_k_min -11
_diffrn_reflns_limit_l_max 17
_diffrn_reflns_limit_l_min -17
_diffrn_reflns_number 11548
_diffrn_reflns_theta_full 27.00
_diffrn_reflns_theta_max 27.00
_diffrn_reflns_theta_min 1.49
_exptl_absorpt_coefficient_mu 4.300
_exptl_absorpt_correction_T_max 0.927989
_exptl_absorpt_correction_T_min 0.496634
_exptl_absorpt_correction_type none
_exptl_crystal_colour green
_exptl_crystal_density_diffrn 1.409
_exptl_crystal_density_method 'not measured'
_exptl_crystal_description plate
_exptl_crystal_F_000 844
_exptl_crystal_size_max .08
_exptl_crystal_size_mid .4
_exptl_crystal_size_min .4
_refine_diff_density_max 3.624
_refine_diff_density_min -3.087
_refine_diff_density_rms 0.225
_refine_ls_extinction_method none
_refine_ls_goodness_of_fit_ref 1.114
_refine_ls_hydrogen_treatment mixed
_refine_ls_matrix_type full
_refine_ls_number_parameters 343
_refine_ls_number_reflns 8248
_refine_ls_number_restraints 0
_refine_ls_restrained_S_all 1.114
_refine_ls_R_factor_all 0.0875
_refine_ls_R_factor_gt 0.0690
_refine_ls_shift/su_max 0.000
_refine_ls_shift/su_mean 0.000
_refine_ls_structure_factor_coef Fsqd
_refine_ls_weighting_details 'w=1/[\s^2^(Fo^2^)+(0.0753P)^2^+0.0000P] where P=(Fo^2^+2Fc^2^)/3'
_refine_ls_weighting_scheme calc
_refine_ls_wR_factor_gt 0.1588
_refine_ls_wR_factor_ref 0.1659
_reflns_number_gt 6791
_reflns_number_total 8248
_reflns_threshold_expression >2sigma(I)
_cod_data_source_file b108584k.txt
_cod_data_source_block unplat
_cod_depositor_comments
;
The following automatic conversions were performed:
'_symmetry_cell_setting' value 'Triclinic' changed to 'triclinic'
according to '/home/saulius/struct/CIF-dictionaries/cif_core.dic'
dictionary named 'cif_core.dic' version 2.4.1 from 2010-06-29.

Automatic conversion script
Id: cif_fix_enum 1527 2010-12-29 10:47:43Z saulius 

The following automatic conversions were performed:

'_refine_ls_weighting_scheme' value 'calc
w=1/[\s^2^(Fo^2^)+(0.0753P)^2^+0.0000P] where P=(Fo^2^+2Fc^2^)/3' was
changed to 'calc'. New tag '_refine_ls_weighting_details' was
created. The value of the new tag was set to
'w=1/[\s^2^(Fo^2^)+(0.0753P)^2^+0.0000P] where P=(Fo^2^+2Fc^2^)/3'.

Automatic conversion script
Id: cif_fix_values 3143 2015-03-26 13:38:13Z robertas 
;
_cod_original_sg_symbol_H-M P-1
_cod_database_code 7011176

loop_
_symmetry_equiv_pos_as_xyz
'x, y, z'
'-x, -y, -z'

loop_
_atom_site_label
_atom_site_type_symbol
_atom_site_fract_x
_atom_site_fract_y
_atom_site_fract_z
_atom_site_U_iso_or_equiv
_atom_site_adp_type
_atom_site_occupancy
_atom_site_calc_flag
_atom_site_refinement_flags
_atom_site_disorder_assembly
_atom_site_disorder_group
U1 U 0.14369(3) 0.11671(3) 0.25927(3) 0.01773(12) Uani 1 d . . .
O1 O 0.1074(6) 0.1083(5) 0.1071(4) 0.0169(14) Uani 1 d . . .
H1A H 0.1399 0.1562 0.0759 0.025 Uiso 1 calc R . .
Si11 Si -0.1384(3) 0.2778(2) 0.3067(2) 0.0251(6) Uani 1 d . . .
Si12 Si 0.3273(3) 0.3043(2) 0.1361(2) 0.0284(7) Uani 1 d . . .
Si13 Si 0.3911(3) -0.0819(2) 0.2445(2) 0.0253(6) Uani 1 d . . .
P1 P -0.0615(2) -0.1038(2) 0.18853(19) 0.0242(6) Uani 1 d . . .
N1 N -0.0126(8) 0.2068(7) 0.3427(6) 0.026(2) Uani 1 d . . .
N2 N 0.2498(8) 0.2629(7) 0.2367(6) 0.028(2) Uani 1 d . . .
N3 N 0.2942(8) -0.0008(7) 0.3180(6) 0.027(2) Uani 1 d . . .
N4 N 0.2024(8) 0.1763(7) 0.4322(6) 0.028(2) Uani 1 d . . .
C1 C 0.1017(10) 0.2277(9) 0.4874(7) 0.030(3) Uani 1 d . . .
H1B H 0.0963 0.3072 0.4782 0.036 Uiso 1 calc R . .
H1C H 0.1086 0.2114 0.5580 0.036 Uiso 1 calc R . .
C2 C -0.0051(10) 0.1839(9) 0.4499(7) 0.033(3) Uani 1 d . . .
H2A H -0.0009 0.1049 0.4618 0.039 Uiso 1 calc R . .
H2B H -0.0753 0.2183 0.4851 0.039 Uiso 1 calc R . .
C3 C 0.2922(11) 0.2522(10) 0.4138(8) 0.037(3) Uani 1 d . . .
H3A H 0.3684 0.2106 0.4000 0.045 Uiso 1 calc R . .
H3B H 0.2985 0.2963 0.4729 0.045 Uiso 1 calc R . .
C4 C 0.2609(11) 0.3262(9) 0.3273(8) 0.033(3) Uani 1 d . . .
H4A H 0.1866 0.3704 0.3428 0.040 Uiso 1 calc R . .
H4B H 0.3217 0.3759 0.3160 0.040 Uiso 1 calc R . .
C5 C 0.2480(11) 0.0755(9) 0.4820(8) 0.037(3) Uani 1 d . . .
H5A H 0.1828 0.0329 0.5004 0.045 Uiso 1 calc R . .
H5B H 0.2850 0.0940 0.5428 0.045 Uiso 1 calc R . .
C6 C 0.3348(10) 0.0080(10) 0.4185(8) 0.034(3) Uani 1 d . . .
H6A H 0.4092 0.0408 0.4160 0.041 Uiso 1 calc R . .
H6B H 0.3489 -0.0652 0.4475 0.041 Uiso 1 calc R . .
C7 C -0.1315(11) 0.2881(10) 0.1681(7) 0.036(3) Uani 1 d . . .
H7A H -0.1176 0.2155 0.1401 0.054 Uiso 1 calc R . .
H7B H -0.0681 0.3306 0.1471 0.054 Uiso 1 calc R . .
H7C H -0.2051 0.3237 0.1455 0.054 Uiso 1 calc R . .
C8 C -0.2669(11) 0.2056(10) 0.3483(9) 0.044(3) Uani 1 d . . .
H8A H -0.2561 0.1308 0.3251 0.066 Uiso 1 calc R . .
H8B H -0.3376 0.2425 0.3215 0.066 Uiso 1 calc R . .
H8C H -0.2739 0.2059 0.4200 0.066 Uiso 1 calc R . .
C9 C -0.1654(12) 0.4256(9) 0.3539(9) 0.040(3) Uani 1 d . . .
C10 C -0.1795(15) 0.4303(10) 0.4651(9) 0.058(4) Uani 1 d . . .
H10A H -0.1930 0.5059 0.4858 0.086 Uiso 1 calc R . .
H10B H -0.1088 0.3962 0.4941 0.086 Uiso 1 calc R . .
H10C H -0.2457 0.3918 0.4868 0.086 Uiso 1 calc R . .
C11 C -0.0658(12) 0.4915(10) 0.3203(11) 0.049(3) Uani 1 d . . .
H11A H -0.0810 0.5653 0.3454 0.074 Uiso 1 calc R . .
H11B H -0.0602 0.4935 0.2487 0.074 Uiso 1 calc R . .
H11C H 0.0072 0.4576 0.3455 0.074 Uiso 1 calc R . .
C12 C -0.2769(13) 0.4810(11) 0.3102(11) 0.061(5) Uani 1 d . . .
H12A H -0.2912 0.5552 0.3345 0.091 Uiso 1 calc R . .
H12B H -0.3426 0.4408 0.3297 0.091 Uiso 1 calc R . .
H12C H -0.2678 0.4821 0.2387 0.091 Uiso 1 calc R . .
C13 C 0.3513(12) 0.1954(9) 0.0430(8) 0.040(3) Uani 1 d . . .
H13A H 0.2762 0.1753 0.0228 0.061 Uiso 1 calc R . .
H13B H 0.3959 0.1322 0.0711 0.061 Uiso 1 calc R . .
H13C H 0.3945 0.2215 -0.0140 0.061 Uiso 1 calc R . .
C14 C 0.4770(11) 0.3373(12) 0.1682(11) 0.057(4) Uani 1 d . . .
H14A H 0.5177 0.2751 0.2012 0.086 Uiso 1 calc R . .
H14B H 0.4700 0.4000 0.2117 0.086 Uiso 1 calc R . .
H14C H 0.5209 0.3541 0.1082 0.086 Uiso 1 calc R . .
C15 C 0.2520(10) 0.4277(9) 0.0727(8) 0.032(3) Uani 1 d . . .
C16 C 0.3318(13) 0.4741(12) -0.0049(11) 0.063(5) Uani 1 d . . .
H16A H 0.2904 0.5371 -0.0361 0.094 Uiso 1 calc R . .
H16B H 0.3557 0.4190 -0.0544 0.094 Uiso 1 calc R . .
H16C H 0.4006 0.4958 0.0261 0.094 Uiso 1 calc R . .
C17 C 0.2152(18) 0.5160(12) 0.1454(12) 0.078(6) Uani 1 d . . .
H17A H 0.1768 0.5787 0.1113 0.116 Uiso 1 calc R . .
H17B H 0.2837 0.5372 0.1773 0.116 Uiso 1 calc R . .
H17C H 0.1613 0.4897 0.1948 0.116 Uiso 1 calc R . .
C18 C 0.1444(13) 0.3991(12) 0.0246(12) 0.064(5) Uani 1 d . . .
H18A H 0.1069 0.4633 -0.0077 0.097 Uiso 1 calc R . .
H18B H 0.0907 0.3729 0.0744 0.097 Uiso 1 calc R . .
H18C H 0.1658 0.3424 -0.0239 0.097 Uiso 1 calc R . .
C19 C 0.5360(9) -0.0248(10) 0.2311(9) 0.039(3) Uani 1 d . . .
H19A H 0.5243 0.0501 0.2076 0.059 Uiso 1 calc R . .
H19B H 0.5865 -0.0682 0.1842 0.059 Uiso 1 calc R . .
H19C H 0.5723 -0.0266 0.2947 0.059 Uiso 1 calc R . .
C20 C 0.3320(10) -0.0887(10) 0.1190(7) 0.037(3) Uani 1 d . . .
H20A H 0.3156 -0.0154 0.0927 0.055 Uiso 1 calc R . .
H20B H 0.2603 -0.1244 0.1229 0.055 Uiso 1 calc R . .
H20C H 0.3893 -0.1301 0.0758 0.055 Uiso 1 calc R . .
C21 C 0.4205(9) -0.2282(9) 0.2907(8) 0.029(2) Uani 1 d . . .
C22 C 0.4803(10) -0.2980(9) 0.2083(8) 0.033(3) Uani 1 d . . .
H22A H 0.4957 -0.3727 0.2316 0.050 Uiso 1 calc R . .
H22B H 0.5537 -0.2700 0.1883 0.050 Uiso 1 calc R . .
H22C H 0.4298 -0.2960 0.1524 0.050 Uiso 1 calc R . .
C23 C 0.5007(11) -0.2390(10) 0.3780(9) 0.042(3) Uani 1 d . . .
H23A H 0.5128 -0.3150 0.3983 0.063 Uiso 1 calc R . .
H23B H 0.4650 -0.1955 0.4325 0.063 Uiso 1 calc R . .
H23C H 0.5756 -0.2135 0.3587 0.063 Uiso 1 calc R . .
C24 C 0.3050(11) -0.2704(10) 0.3206(9) 0.041(3) Uani 1 d . . .
H24A H 0.3192 -0.3451 0.3443 0.062 Uiso 1 calc R . .
H24B H 0.2556 -0.2683 0.2639 0.062 Uiso 1 calc R . .
H24C H 0.2662 -0.2250 0.3727 0.062 Uiso 1 calc R . .
C25 C 0.0128(10) -0.0509(9) 0.2804(8) 0.033(3) Uani 1 d . . .
H25A H 0.0645 -0.1119 0.3064 0.040 Uiso 1 calc R . .
H25B H -0.0457 -0.0301 0.3333 0.040 Uiso 1 calc R . .
C26 C 0.0367(11) -0.1679(11) 0.0970(8) 0.041(3) Uani 1 d . . .
H26A H 0.0923 -0.1177 0.0749 0.062 Uiso 1 calc R . .
H26B H -0.0072 -0.1881 0.0414 0.062 Uiso 1 calc R . .
H26C H 0.0785 -0.2328 0.1249 0.062 Uiso 1 calc R . .
C27 C -0.1502(11) -0.0010(9) 0.1280(9) 0.039(3) Uani 1 d . . .
H27A H -0.1031 0.0566 0.1063 0.059 Uiso 1 calc R . .
H27B H -0.2128 0.0289 0.1731 0.059 Uiso 1 calc R . .
H27C H -0.1836 -0.0317 0.0711 0.059 Uiso 1 calc R . .
C28 C -0.1595(11) -0.2034(10) 0.2242(9) 0.041(3) Uani 1 d . . .
H28A H -0.1165 -0.2638 0.2580 0.062 Uiso 1 calc R . .
H28B H -0.1933 -0.2302 0.1657 0.062 Uiso 1 calc R . .
H28C H -0.2215 -0.1700 0.2680 0.062 Uiso 1 calc R . .

loop_
_atom_site_aniso_label
_atom_site_aniso_U_11
_atom_site_aniso_U_22
_atom_site_aniso_U_33
_atom_site_aniso_U_23
_atom_site_aniso_U_13
_atom_site_aniso_U_12
U1 0.0195(2) 0.01832(19) 0.01469(18) -0.00090(12) -0.00316(12) 0.00264(13)
O1 0.023(4) 0.024(4) 0.005(3) -0.001(2) -0.001(2) -0.004(3)
Si11 0.0267(16) 0.0234(15) 0.0234(14) 0.0001(12) 0.0004(12) 0.0061(12)
Si12 0.0257(16) 0.0290(16) 0.0301(15) 0.0063(13) -0.0027(13) -0.0014(12)
Si13 0.0227(15) 0.0244(15) 0.0276(15) 0.0010(12) -0.0026(12) 0.0033(12)
P1 0.0244(15) 0.0276(14) 0.0210(12) -0.0010(11) -0.0049(11) -0.0035(11)
N1 0.028(5) 0.028(5) 0.020(4) 0.002(4) -0.003(4) 0.011(4)
N2 0.034(5) 0.024(5) 0.027(5) -0.004(4) -0.011(4) -0.003(4)
N3 0.033(5) 0.028(5) 0.020(4) -0.003(4) -0.010(4) 0.006(4)
N4 0.039(6) 0.024(5) 0.020(4) -0.004(4) -0.007(4) 0.006(4)
C1 0.037(7) 0.031(6) 0.020(5) -0.004(4) -0.009(5) 0.009(5)
C2 0.037(7) 0.035(6) 0.022(5) 0.004(5) 0.011(5) 0.007(5)
C3 0.046(8) 0.036(7) 0.031(6) -0.008(5) -0.018(5) -0.005(5)
C4 0.047(8) 0.025(6) 0.029(6) -0.003(5) -0.002(5) -0.012(5)
C5 0.049(8) 0.037(7) 0.023(5) -0.005(5) -0.013(5) 0.015(6)
C6 0.038(7) 0.036(7) 0.026(6) -0.005(5) -0.006(5) 0.013(5)
C7 0.038(7) 0.045(7) 0.023(5) 0.006(5) -0.005(5) 0.008(5)
C8 0.034(7) 0.047(8) 0.048(7) 0.006(6) 0.003(6) 0.010(6)
C9 0.054(8) 0.026(6) 0.036(6) -0.002(5) -0.006(6) 0.015(6)
C10 0.096(12) 0.029(7) 0.042(7) -0.017(6) 0.004(8) 0.020(7)
C11 0.048(9) 0.027(7) 0.072(9) 0.000(6) -0.016(7) 0.001(6)
C12 0.050(9) 0.048(9) 0.079(11) -0.025(8) -0.029(8) 0.030(7)
C13 0.055(9) 0.030(6) 0.033(6) -0.001(5) 0.007(6) 0.005(6)
C14 0.032(8) 0.062(10) 0.080(11) 0.024(8) -0.017(7) -0.015(6)
C15 0.034(7) 0.030(6) 0.031(6) 0.005(5) -0.004(5) 0.002(5)
C16 0.049(9) 0.063(10) 0.073(10) 0.049(8) 0.012(7) 0.004(7)
C17 0.122(17) 0.042(9) 0.063(10) 0.001(8) 0.000(10) 0.020(10)
C18 0.048(9) 0.053(9) 0.093(12) 0.015(8) -0.035(9) 0.003(7)
C19 0.017(6) 0.045(7) 0.054(8) 0.002(6) -0.002(5) 0.001(5)
C20 0.029(7) 0.054(8) 0.025(5) 0.014(5) -0.002(5) 0.003(5)
C21 0.024(6) 0.031(6) 0.029(5) -0.006(5) -0.006(4) 0.013(5)
C22 0.037(7) 0.026(6) 0.035(6) 0.000(5) 0.000(5) 0.007(5)
C23 0.044(8) 0.037(7) 0.041(7) 0.011(6) -0.010(6) 0.017(6)
C24 0.055(9) 0.033(7) 0.035(6) 0.000(5) 0.008(6) -0.006(6)
C25 0.040(7) 0.033(6) 0.025(5) -0.007(5) -0.015(5) 0.004(5)
C26 0.040(7) 0.051(8) 0.032(6) -0.013(6) -0.004(5) 0.002(6)
C27 0.046(8) 0.034(7) 0.039(7) 0.002(5) -0.016(6) 0.000(5)
C28 0.037(7) 0.051(8) 0.039(7) 0.007(6) -0.008(6) -0.015(6)

loop_
_atom_type_symbol
_atom_type_description
_atom_type_scat_dispersion_real
_atom_type_scat_dispersion_imag
_atom_type_scat_source
C C 0.0033 0.0016 'International Tables Vol C Tables 4.2.6.8 and 6.1.1.4'
H H 0.0000 0.0000 'International Tables Vol C Tables 4.2.6.8 and 6.1.1.4'
N N 0.0061 0.0033 'International Tables Vol C Tables 4.2.6.8 and 6.1.1.4'
O O 0.0106 0.0060 'International Tables Vol C Tables 4.2.6.8 and 6.1.1.4'
Si Si 0.0817 0.0704 'International Tables Vol C Tables 4.2.6.8 and 6.1.1.4'
P P 0.1023 0.0942 'International Tables Vol C Tables 4.2.6.8 and 6.1.1.4'
U U -9.6767 9.6646 'International Tables Vol C Tables 4.2.6.8 and 6.1.1.4'

loop_
_geom_angle_atom_site_label_1
_geom_angle_atom_site_label_2
_geom_angle_atom_site_label_3
_geom_angle
_geom_angle_site_symmetry_1
_geom_angle_site_symmetry_3
_geom_angle_publ_flag
O1 U1 N1 109.6(3) . . ?
O1 U1 N2 93.3(3) . . ?
N1 U1 N2 97.0(3) . . ?
O1 U1 N3 118.0(3) . . ?
N1 U1 N3 129.5(3) . . ?
N2 U1 N3 96.2(3) . . ?
O1 U1 N4 165.3(3) . . ?
N1 U1 N4 69.2(3) . . ?
N2 U1 N4 72.5(3) . . ?
N3 U1 N4 68.9(3) . . ?
O1 U1 C25 84.9(3) . . ?
N1 U1 C25 82.1(3) . . ?
N2 U1 C25 177.6(3) . . ?
N3 U1 C25 86.0(3) . . ?
N4 U1 C25 109.2(3) . . ?
N1 Si11 C8 110.0(5) . . ?
N1 Si11 C7 108.0(5) . . ?
C8 Si11 C7 109.8(6) . . ?
N1 Si11 C9 115.4(5) . . ?
C8 Si11 C9 107.6(6) . . ?
C7 Si11 C9 105.9(5) . . ?
N2 Si12 C13 111.1(5) . . ?
N2 Si12 C14 112.0(6) . . ?
C13 Si12 C14 105.7(7) . . ?
N2 Si12 C15 113.1(5) . . ?
C13 Si12 C15 106.8(5) . . ?
C14 Si12 C15 107.8(6) . . ?
N3 Si13 C20 109.3(5) . . ?
N3 Si13 C19 111.3(5) . . ?
C20 Si13 C19 107.7(6) . . ?
N3 Si13 C21 114.3(5) . . ?
C20 Si13 C21 106.8(5) . . ?
C19 Si13 C21 107.2(5) . . ?
C25 P1 C27 111.2(6) . . ?
C25 P1 C26 111.1(6) . . ?
C27 P1 C26 106.7(6) . . ?
C25 P1 C28 116.9(6) . . ?
C27 P1 C28 104.4(6) . . ?
C26 P1 C28 105.7(6) . . ?
C2 N1 Si11 116.0(7) . . ?
C2 N1 U1 109.9(6) . . ?
Si11 N1 U1 133.5(4) . . ?
C4 N2 Si12 114.8(7) . . ?
C4 N2 U1 114.1(7) . . ?
Si12 N2 U1 130.9(4) . . ?
C6 N3 Si13 112.3(7) . . ?
C6 N3 U1 121.7(6) . . ?
Si13 N3 U1 124.1(4) . . ?
C1 N4 C5 110.1(9) . . ?
C1 N4 C3 111.6(9) . . ?
C5 N4 C3 112.8(9) . . ?
C1 N4 U1 110.7(6) . . ?
C5 N4 U1 105.5(6) . . ?
C3 N4 U1 105.9(6) . . ?
N4 C1 C2 107.8(8) . . ?
N1 C2 C1 109.4(9) . . ?
N4 C3 C4 110.5(9) . . ?
N2 C4 C3 111.4(9) . . ?
N4 C5 C6 112.0(9) . . ?
N3 C6 C5 111.6(9) . . ?
C10 C9 C11 109.0(12) . . ?
C10 C9 C12 108.3(11) . . ?
C11 C9 C12 107.0(11) . . ?
C10 C9 Si11 112.0(8) . . ?
C11 C9 Si11 111.0(8) . . ?
C12 C9 Si11 109.3(9) . . ?
C17 C15 C18 107.5(13) . . ?
C17 C15 C16 107.5(12) . . ?
C18 C15 C16 108.8(11) . . ?
C17 C15 Si12 110.7(9) . . ?
C18 C15 Si12 110.5(9) . . ?
C16 C15 Si12 111.6(8) . . ?
C24 C21 C22 109.5(10) . . ?
C24 C21 C23 109.2(10) . . ?
C22 C21 C23 107.1(9) . . ?
C24 C21 Si13 108.9(7) . . ?
C22 C21 Si13 109.1(8) . . ?
C23 C21 Si13 113.0(8) . . ?
P1 C25 U1 125.2(6) . . ?

loop_
_geom_bond_atom_site_label_1
_geom_bond_atom_site_label_2
_geom_bond_distance
_geom_bond_site_symmetry_2
_geom_bond_publ_flag
U1 O1 2.145(6) . ?
U1 N1 2.301(8) . ?
U1 N2 2.308(9) . ?
U1 N3 2.322(8) . ?
U1 N4 2.620(8) . ?
U1 C25 2.706(12) . ?
Si11 N1 1.712(9) . ?
Si11 C8 1.882(14) . ?
Si11 C7 1.898(11) . ?
Si11 C9 1.945(12) . ?
Si12 N2 1.717(10) . ?
Si12 C13 1.861(11) . ?
Si12 C14 1.892(13) . ?
Si12 C15 1.905(11) . ?
Si13 N3 1.730(9) . ?
Si13 C20 1.879(11) . ?
Si13 C19 1.891(12) . ?
Si13 C21 1.921(11) . ?
P1 C25 1.723(11) . ?
P1 C27 1.776(11) . ?
P1 C26 1.794(11) . ?
P1 C28 1.814(12) . ?
N1 C2 1.494(12) . ?
N2 C4 1.492(13) . ?
N3 C6 1.478(13) . ?
N4 C1 1.460(13) . ?
N4 C5 1.481(13) . ?
N4 C3 1.487(15) . ?
C1 C2 1.512(16) . ?
C3 C4 1.523(15) . ?
C5 C6 1.498(14) . ?
C9 C10 1.524(16) . ?
C9 C11 1.535(19) . ?
C9 C12 1.540(17) . ?
C15 C17 1.507(18) . ?
C15 C18 1.507(18) . ?
C15 C16 1.527(16) . ?
C21 C24 1.526(17) . ?
C21 C22 1.529(14) . ?
C21 C23 1.538(15) . ?
